data_7110080
loop_
_publ_author_name
'Xiaoqiang Tong'
'Wenfu Yan'
'Jihong Yu'
'Ruren Xu'

_publ_section_title
;
 A chiral open-framework fluoroaluminophosphate with enantiomeric excess
 in the bulk product
;
_journal_name_full Chem.Commun.
_journal_page_first 11287
_journal_paper_doi 10.1039/c3cc47241h
_journal_volume 49
_journal_year 2013
_chemical_absolute_configuration ad
_chemical_formula_sum 'C4 H22 Al6 F6 N3 O18 P3'
_chemical_formula_weight 769.04
_chemical_name_common AlPO-JU89-8
_chemical_name_systematic
; 
 ? 
;
_space_group_IT_number 152
_symmetry_cell_setting trigonal
_symmetry_space_group_name_Hall 'P 31 2"'
_symmetry_space_group_name_H-M 'P 31 2 1'
_atom_sites_solution_hydrogens geom
_atom_sites_solution_primary direct
_atom_sites_solution_secondary difmap
_audit_creation_method SHELXL-97
_cell_angle_alpha 90.00
_cell_angle_beta 90.00
_cell_angle_gamma 120.00
_cell_formula_units_Z 1
_cell_length_a 9.3429(4)
_cell_length_b 9.3429(4)
_cell_length_c 6.9927(6)
_cell_measurement_temperature 296(2)
_cell_volume 528.61(6)
_computing_cell_refinement 'Bruker SMART'
_computing_data_collection 'Bruker SMART'
_computing_data_reduction 'Bruker SAINT'
_computing_molecular_graphics 'Bruker SHELXTL'
_computing_publication_material 'Bruker SHELXTL'
_computing_structure_refinement 'SHELXL-97 (Sheldrick, 1997)'
_computing_structure_solution 'SHELXS-97 (Sheldrick, 1990)'
_diffrn_ambient_temperature 296(2)
_diffrn_detector_area_resol_mean 5.0cm
_diffrn_measured_fraction_theta_full 0.994
_diffrn_measured_fraction_theta_max 0.994
_diffrn_measurement_device_type 'CCD area detector'
_diffrn_measurement_method 'phi and omega scans'
_diffrn_radiation_monochromator graphite
_diffrn_radiation_source 'fine-focus sealed tube'
_diffrn_radiation_type MoK\a
_diffrn_radiation_wavelength 0.71073
_diffrn_reflns_av_R_equivalents 0.0363
_diffrn_reflns_av_sigmaI/netI 0.0308
_diffrn_reflns_limit_h_max 12
_diffrn_reflns_limit_h_min -12
_diffrn_reflns_limit_k_max 8
_diffrn_reflns_limit_k_min -12
_diffrn_reflns_limit_l_max 9
_diffrn_reflns_limit_l_min -8
_diffrn_reflns_number 3920
_diffrn_reflns_theta_full 28.42
_diffrn_reflns_theta_max 28.42
_diffrn_reflns_theta_min 2.52
_diffrn_standards_decay_% none
_diffrn_standards_interval_count none
_diffrn_standards_interval_time none
_diffrn_standards_number none
_exptl_absorpt_coefficient_mu 0.684
_exptl_absorpt_correction_T_max 0.928
_exptl_absorpt_correction_T_min 0.914
_exptl_absorpt_correction_type multi-scan
_exptl_absorpt_process_details sadabs
_exptl_crystal_colour Colorless
_exptl_crystal_density_diffrn 2.416
_exptl_crystal_density_method 'not measured'
_exptl_crystal_description Prism
_exptl_crystal_F_000 388
_exptl_crystal_size_max 0.35
_exptl_crystal_size_mid 0.11
_exptl_crystal_size_min 0.11
_refine_diff_density_max 0.867
_refine_diff_density_min -0.334
_refine_diff_density_rms 0.101
_refine_ls_abs_structure_details 'Flack H D (1983), Acta Cryst. A39, 876-881. 71 Friedel pairs'
_refine_ls_abs_structure_Flack 0.21(22)
_refine_ls_extinction_method none
_refine_ls_goodness_of_fit_ref 1.055
_refine_ls_hydrogen_treatment mixed
_refine_ls_matrix_type full
_refine_ls_number_parameters 66
_refine_ls_number_reflns 896
_refine_ls_number_restraints 0
_refine_ls_restrained_S_all 1.055
_refine_ls_R_factor_all 0.0342
_refine_ls_R_factor_gt 0.0317
_refine_ls_shift/su_max 0.000
_refine_ls_shift/su_mean 0.000
_refine_ls_structure_factor_coef Fsqd
_refine_ls_weighting_details 'calc w=1/[\s^2^(Fo^2^)+(0.0619P)^2^+0.0938P] where P=(Fo^2^+2Fc^2^)/3'
_refine_ls_weighting_scheme calc
_refine_ls_wR_factor_gt 0.0881
_refine_ls_wR_factor_ref 0.0902
_reflns_number_gt 846
_reflns_number_total 896
_reflns_threshold_expression >2sigma(I)
_cod_data_source_file c3cc47241h.txt
_cod_data_source_block 8
_cod_original_sg_symbol_H-M P3(1)21
_cod_database_code 7110080

loop_
_symmetry_equiv_pos_as_xyz
'x, y, z'
'-y, x-y, z+1/3'
'-x+y, -x, z+2/3'
'y, x, -z'
'x-y, -y, -z+2/3'
'-x, -x+y, -z+1/3'

loop_
_atom_site_label
_atom_site_type_symbol
_atom_site_fract_x
_atom_site_fract_y
_atom_site_fract_z
_atom_site_U_iso_or_equiv
_atom_site_adp_type
_atom_site_occupancy
_atom_site_symmetry_multiplicity
_atom_site_calc_flag
_atom_site_refinement_flags
Al1 Al 0.47892(11) 0.64105(11) 0.88953(11) 0.0094(2) Uani 1 1 d .
P1 P 0.55067(10) 1.0000 0.8333 0.0087(2) Uani 1 2 d S
F1 F 0.6822(3) 0.6822(3) 1.0000 0.0143(5) Uani 1 2 d S
F2 F 0.4318(3) 0.4318(3) 1.0000 0.0171(5) Uani 1 2 d S
O1 O 0.4287(2) 0.6985(3) 1.1263(3) 0.0127(4) Uani 1 1 d .
H1 H 0.4506 0.6460 1.2295 0.015 Uiso 1 1 d R
O2 O 0.5729(3) 0.8515(2) 0.7925(3) 0.0151(4) Uani 1 1 d .
O3 O 0.5329(2) 0.5658(2) 0.6695(3) 0.0128(4) Uani 1 1 d .
N1 N 0.102(2) 0.102(2) 1.0000 0.38(2) Uani 1 2 d S
C1 C 0.0980(12) 0.2246(14) 1.1215(11) 0.060(2) Uani 0.67 1 d P

loop_
_atom_site_aniso_label
_atom_site_aniso_U_11
_atom_site_aniso_U_22
_atom_site_aniso_U_33
_atom_site_aniso_U_23
_atom_site_aniso_U_13
_atom_site_aniso_U_12
Al1 0.0117(4) 0.0108(4) 0.0076(3) -0.0007(3) -0.0009(3) 0.0070(3)
P1 0.0110(3) 0.0080(5) 0.0062(4) 0.0006(3) 0.00031(17) 0.0040(2)
F1 0.0153(9) 0.0153(9) 0.0138(11) 0.0008(4) -0.0008(4) 0.0089(10)
F2 0.0184(9) 0.0184(9) 0.0144(11) 0.0001(5) -0.0001(5) 0.0091(11)
O1 0.0193(10) 0.0160(10) 0.0083(8) -0.0002(7) -0.0002(7) 0.0130(8)
O2 0.0210(11) 0.0141(10) 0.0142(9) 0.0033(7) 0.0052(8) 0.0118(8)
O3 0.0135(9) 0.0176(10) 0.0096(8) -0.0047(8) -0.0021(7) 0.0094(8)
N1 0.24(2) 0.24(2) 0.58(6) 0.08(2) -0.08(2) 0.06(2)
C1 0.050(5) 0.089(7) 0.046(4) -0.005(4) -0.005(3) 0.039(4)

loop_
_atom_type_symbol
_atom_type_description
_atom_type_scat_dispersion_real
_atom_type_scat_dispersion_imag
_atom_type_scat_source
C C 0.0033 0.0016 'International Tables Vol C Tables 4.2.6.8 and 6.1.1.4'
H H 0.0000 0.0000 'International Tables Vol C Tables 4.2.6.8 and 6.1.1.4'
N N 0.0061 0.0033 'International Tables Vol C Tables 4.2.6.8 and 6.1.1.4'
O O 0.0106 0.0060 'International Tables Vol C Tables 4.2.6.8 and 6.1.1.4'
F F 0.0171 0.0103 'International Tables Vol C Tables 4.2.6.8 and 6.1.1.4'
Al Al 0.0645 0.0514 'International Tables Vol C Tables 4.2.6.8 and 6.1.1.4'
P P 0.1023 0.0942 'International Tables Vol C Tables 4.2.6.8 and 6.1.1.4'

loop_
_geom_angle_atom_site_label_1
_geom_angle_atom_site_label_2
_geom_angle_atom_site_label_3
_geom_angle
_geom_angle_site_symmetry_1
_geom_angle_site_symmetry_3
O2 Al1 O1 95.60(10) . 3_564
O2 Al1 O3 91.39(9) . .
O1 Al1 O3 90.18(9) 3_564 .
O2 Al1 O1 94.25(9) . .
O1 Al1 O1 92.98(8) 3_564 .
O3 Al1 O1 173.23(10) . .
O2 Al1 F1 92.25(10) . .
O1 Al1 F1 172.11(10) 3_564 .
O3 Al1 F1 88.87(7) . .
O1 Al1 F1 87.18(7) . .
O2 Al1 F2 166.89(10) . .
O1 Al1 F2 97.06(10) 3_564 .
O3 Al1 F2 85.19(7) . .
O1 Al1 F2 88.48(7) . .
F1 Al1 F2 75.05(9) . .
O2 P1 O2 107.75(19) . 5_676
O2 P1 O3 110.57(11) . 6_666
O2 P1 O3 111.57(10) 5_676 6_666
O2 P1 O3 111.57(10) . 2_665
O2 P1 O3 110.57(11) 5_676 2_665
O3 P1 O3 104.87(16) 6_666 2_665
Al1 F1 Al1 106.27(13) . 4_557
Al1 F2 Al1 103.62(12) 4_557 .
Al1 O1 Al1 138.73(11) 2_665 .
P1 O2 Al1 133.91(13) . .
P1 O3 Al1 140.23(12) 3_564 .
C1 N1 C1 135(2) . 4_557
N1 C1 C1 103.8(11) . 6_557

loop_
_geom_bond_atom_site_label_1
_geom_bond_atom_site_label_2
_geom_bond_distance
_geom_bond_site_symmetry_2
Al1 O2 1.836(2) .
Al1 O1 1.851(2) 3_564
Al1 O3 1.8628(19) .
Al1 O1 1.8706(19) .
Al1 F1 1.9028(18) .
Al1 F2 1.9369(17) .
P1 O2 1.529(2) .
P1 O2 1.529(2) 5_676
P1 O3 1.5328(19) 6_666
P1 O3 1.5328(19) 2_665
F1 Al1 1.9028(18) 4_557
F2 Al1 1.9369(17) 4_557
O1 Al1 1.8514(19) 2_665
O3 P1 1.5328(19) 3_564
N1 C1 1.442(12) .
N1 C1 1.442(12) 4_557
C1 C1 1.707(19) 6_557
